data_4029259
loop_
_publ_author_name
'Li, Yabo'
'Wang, Jingran'
'Huang, Mengmeng'
'Wang, Zhiwei'
'Wu, Yusheng'
'Wu, Yangjie'

_publ_section_title
;
 Direct C-H Arylation of Thiophenes at Low Catalyst Loading of a
 Phosphine-Free Bis(alkoxo)palladium Complex.
;
_journal_issue 7
_journal_name_full 'The Journal of organic chemistry'
_journal_page_first 2890
_journal_page_last 2897
_journal_paper_doi 10.1021/jo402745b
_journal_volume 79
_journal_year 2014
_chemical_absolute_configuration ad
_chemical_formula_moiety 'C16 H13 N S'
_chemical_formula_sum 'C16 H13 N S'
_chemical_formula_weight 251.33
_chemical_name_systematic
;
 ? 
;
_space_group_crystal_system orthorhombic
_space_group_IT_number 33
_space_group_name_Hall 'P 2c -2n'
_space_group_name_H-M_alt 'P n a 21'
_symmetry_space_group_name_Hall 'P 2c -2n'
_symmetry_space_group_name_H-M 'P n a 21'
_atom_sites_solution_hydrogens geom
_atom_sites_solution_primary direct
_atom_sites_solution_secondary difmap
_audit_creation_date 2013-09-06
_audit_creation_method
;
  Olex2 1.2
  (compiled Apr 23 2013 17:54:37, GUI svn.r4466)
;
_cell_angle_alpha 90.00
_cell_angle_beta 90.00
_cell_angle_gamma 90.00
_cell_formula_units_Z 4
_cell_length_a 21.5783(13)
_cell_length_b 10.3365(6)
_cell_length_c 5.9411(2)
_cell_measurement_reflns_used 1873
_cell_measurement_temperature 291(2)
_cell_measurement_theta_max 71.7820
_cell_measurement_theta_min 4.7220
_cell_volume 1325.13(12)
_computing_cell_refinement
;
CrysAlisPro, Agilent Technologies,
Version 1.171.36.28 (release 01-02-2013 CrysAlis171 .NET)
(compiled Feb  1 2013,16:14:44)
;
_computing_data_collection
;
CrysAlisPro, Agilent Technologies,
Version 1.171.36.28 (release 01-02-2013 CrysAlis171 .NET)
(compiled Feb  1 2013,16:14:44)
;
_computing_data_reduction
;
CrysAlisPro, Agilent Technologies,
Version 1.171.36.28 (release 01-02-2013 CrysAlis171 .NET)
(compiled Feb  1 2013,16:14:44)
;
_computing_molecular_graphics
;
O. V. Dolomanov, L. J. Bourhis, R. J. Gildea, J. A. K. Howard and H. Puschmann,
OLEX2: a complete structure solution, refinement and analysis program.
J. Appl. Cryst. (2009). 42, 339-341.
;
_computing_publication_material
;
O. V. Dolomanov, L. J. Bourhis, R. J. Gildea, J. A. K. Howard and H. Puschmann,
OLEX2: a complete structure solution, refinement and analysis program.
J. Appl. Cryst. (2009). 42, 339-341.
;
_computing_structure_refinement
;
SHELXL, G.M. Sheldrick, Acta Cryst.
(2008). A64, 112-122
;
_computing_structure_solution
;
SHELXS, G.M. Sheldrick, Acta Cryst.
(2008). A64, 112-122
;
_diffrn_ambient_temperature 291.15
_diffrn_detector_area_resol_mean 16.2312
_diffrn_measured_fraction_theta_full 0.993
_diffrn_measured_fraction_theta_max 0.993
_diffrn_measurement_details
;
  1 omega  -25.00    1.00   1.0000    1.0000
omega____ theta____ kappa____ phi______ frames
    -        0.0000   37.0000 -150.0000 26

  2 omega   47.00   72.00   1.0000    1.0000
omega____ theta____ kappa____ phi______ frames
    -        0.0000   37.0000 -150.0000 25

  3 omega  -25.00   15.00   1.0000    1.0000
omega____ theta____ kappa____ phi______ frames
    -      -42.5000   30.0000 -180.0000 40

  4 omega -118.00  -76.00   1.0000    1.0000
omega____ theta____ kappa____ phi______ frames
    -      -42.5000  178.0000   60.0000 42

  5 omega  -98.00  -28.00   1.0000    1.0000
omega____ theta____ kappa____ phi______ frames
    -      -42.5000  -30.0000  150.0000 70

  6 omega   61.00   87.00   1.0000    1.0000
omega____ theta____ kappa____ phi______ frames
    -       56.0000 -131.0000    0.0000 26

  7 omega   44.00   69.00   1.0000    2.0000
omega____ theta____ kappa____ phi______ frames
    -      112.0000 -111.0000 -120.0000 25

  8 omega  105.00  177.00   1.0000    2.0000
omega____ theta____ kappa____ phi______ frames
    -      112.0000  111.0000  -90.0000 72

  9 omega   62.00   88.00   1.0000    2.0000
omega____ theta____ kappa____ phi______ frames
    -      112.0000  -94.0000 -120.0000 26

 10 omega   80.00  173.00   1.0000    2.0000
omega____ theta____ kappa____ phi______ frames
    -      112.0000   15.0000  -90.0000 93

 11 omega   83.00  116.00   1.0000    2.0000
omega____ theta____ kappa____ phi______ frames
    -      112.0000 -111.0000 -120.0000 33

 12 omega   52.00   81.00   1.0000    2.0000
omega____ theta____ kappa____ phi______ frames
    -      112.0000  -30.0000  120.0000 29

 13 omega   43.00   80.00   1.0000    2.0000
omega____ theta____ kappa____ phi______ frames
    -      112.0000  -30.0000   90.0000 37

 14 omega -114.00  -88.00   1.0000    1.0000
omega____ theta____ kappa____ phi______ frames
    -      -42.5000  178.0000  -90.0000 26

 15 omega  -79.00  -38.00   1.0000    1.0000
omega____ theta____ kappa____ phi______ frames
    -      -42.5000  178.0000  -90.0000 41

 16 omega   32.00   71.00   1.0000    1.0000
omega____ theta____ kappa____ phi______ frames
    -       55.7033   77.0000  150.0000 39

 17 omega   46.00   72.00   1.0000    1.0000
omega____ theta____ kappa____ phi______ frames
    -      111.4066  -50.0000 -150.0000 26

 18 omega   79.00  133.00   1.0000    1.0000
omega____ theta____ kappa____ phi______ frames
    -      111.4066  178.0000 -150.0000 54

 19 omega   63.00   89.00   1.0000    1.0000
omega____ theta____ kappa____ phi______ frames
    -      111.4066  -50.0000  -30.0000 26

 20 omega   39.00   92.00   1.0000    1.0000
omega____ theta____ kappa____ phi______ frames
    -      111.4066  -37.0000 -180.0000 53

 21 omega  114.00  140.00   1.0000    1.0000
omega____ theta____ kappa____ phi______ frames
    -      111.4066  178.0000  120.0000 26

 22 omega  101.00  149.00   1.0000    1.0000
omega____ theta____ kappa____ phi______ frames
    -      112.0000  178.0000   90.0000 48

 23 omega   59.00   85.00   1.0000    1.0000
omega____ theta____ kappa____ phi______ frames
    -      112.0000  -77.0000 -180.0000 26

 24 omega  112.00  141.00   1.0000    1.0000
omega____ theta____ kappa____ phi______ frames
    -      112.0000  -77.0000 -180.0000 29

 25 omega   94.00  144.00   1.0000    1.0000
omega____ theta____ kappa____ phi______ frames
    -      112.0000   50.0000 -180.0000 50

 26 omega   88.00  101.00   1.0000    1.0000
omega____ theta____ kappa____ phi______ frames
    -      112.0000 -111.0000  -90.0000 13
;
_diffrn_measurement_device_type 'Xcalibur, Eos, Gemini'
_diffrn_measurement_method '\w scans'
_diffrn_orient_matrix_UB_11 -0.0415838000
_diffrn_orient_matrix_UB_12 -0.1211998000
_diffrn_orient_matrix_UB_13 0.0027974000
_diffrn_orient_matrix_UB_21 0.0580459000
_diffrn_orient_matrix_UB_22 -0.0867871000
_diffrn_orient_matrix_UB_23 0.0017798000
_diffrn_orient_matrix_UB_31 -0.0000465000
_diffrn_orient_matrix_UB_32 0.0018869000
_diffrn_orient_matrix_UB_33 0.2591807000
_diffrn_radiation_monochromator graphite
_diffrn_radiation_type 'Cu K\a'
_diffrn_radiation_wavelength 1.5418
_diffrn_reflns_av_R_equivalents 0.0298
_diffrn_reflns_av_unetI/netI 0.0298
_diffrn_reflns_limit_h_max 26
_diffrn_reflns_limit_h_min -22
_diffrn_reflns_limit_k_max 12
_diffrn_reflns_limit_k_min -12
_diffrn_reflns_limit_l_max 7
_diffrn_reflns_limit_l_min -5
_diffrn_reflns_number 5547
_diffrn_reflns_theta_full 72.19
_diffrn_reflns_theta_max 72.18
_diffrn_reflns_theta_min 4.10
_diffrn_source 'Enhance (Cu) X-ray Source'
_diffrn_source_current n/a
_diffrn_source_voltage n/a
_exptl_absorpt_coefficient_mu 1.989
_exptl_absorpt_correction_T_max 1.00000
_exptl_absorpt_correction_T_min 0.86079
_exptl_absorpt_correction_type multi-scan
_exptl_absorpt_process_details
;
CrysAlisPro, Agilent Technologies,
Version 1.171.36.28 (release 01-02-2013 CrysAlis171 .NET)
(compiled Feb  1 2013,16:14:44)
Empirical absorption correction using spherical harmonics,
 implemented in SCALE3 ABSPACK scaling algorithm.
;
_exptl_crystal_colour
;
;
_exptl_crystal_density_diffrn 1.260
_exptl_crystal_density_method 'not measured'
_exptl_crystal_description
;
;
_exptl_crystal_F_000 528
_exptl_crystal_size_max 0.22
_exptl_crystal_size_mid 0.2
_exptl_crystal_size_min 0.2
_refine_diff_density_max 0.260
_refine_diff_density_min -0.138
_refine_diff_density_rms 0.032
_refine_ls_abs_structure_details 'Flack H D (1983), Acta Cryst. A39, 876-881'
_refine_ls_abs_structure_Flack 0.00(15)
_refine_ls_extinction_method none
_refine_ls_goodness_of_fit_ref 1.037
_refine_ls_hydrogen_treatment constr
_refine_ls_matrix_type full
_refine_ls_number_parameters 165
_refine_ls_number_reflns 1997
_refine_ls_number_restraints 1
_refine_ls_restrained_S_all 1.037
_refine_ls_R_factor_all 0.0398
_refine_ls_R_factor_gt 0.0354
_refine_ls_shift/su_max 0.001
_refine_ls_shift/su_mean 0.000
_refine_ls_structure_factor_coef Fsqd
_refine_ls_weighting_details 'calc w=1/[\s^2^(Fo^2^)+(0.0539P)^2^+0.0377P] where P=(Fo^2^+2Fc^2^)/3'
_refine_ls_weighting_scheme calc
_refine_ls_wR_factor_gt 0.0911
_refine_ls_wR_factor_ref 0.0955
_reflns_number_gt 1816
_reflns_number_total 1997
_reflns_threshold_expression >2sigma(I)
_cod_data_source_file jo402745b_si_002.cif
_cod_data_source_block 201309131
_cod_depositor_comments
;Adding full bibliography for
 ./tmp-cod-update-bibliographies-12971/cifs/4029259.cif.
;
_cod_original_cell_volume 1325.12(12)
_cod_database_code 4029259
_chemical_oxdiff_formula C20H20N4O4S1
_reflns_odcompleteness_completeness 99.79
_reflns_odcompleteness_iscentric 1
_reflns_odcompleteness_theta 66.97
_olex2_refinement_description
;
1. Fixed Uiso
 At 1.2 times of:
  All C(H) groups
 At 1.5 times of:
  All C(H,H,H) groups
2.a Aromatic/amide H refined with riding coordinates:
 C1(H1), C2(H2), C3(H3), C4(H4), C7(H7), C8(H8), C11(H11), C12(H12), C14(H14),
 C15(H15)
2.b Idealised Me refined as rotating group:
 C16(H16A,H16B,H16C)
;

loop_
_space_group_symop_id
_space_group_symop_operation_xyz
1 'x, y, z'
2 '-x, -y, z+1/2'
3 '-x+1/2, y+1/2, z+1/2'
4 'x+1/2, -y+1/2, z'

loop_
_atom_site_label
_atom_site_type_symbol
_atom_site_fract_x
_atom_site_fract_y
_atom_site_fract_z
_atom_site_U_iso_or_equiv
_atom_site_adp_type
_atom_site_occupancy
_atom_site_symmetry_multiplicity
_atom_site_calc_flag
_atom_site_refinement_flags
S1 S 0.39701(3) 0.92146(6) -0.01191(12) 0.05290(17) Uani 1 1 d .
N1 N 0.29892(12) 1.1068(2) -0.1292(5) 0.0626(6) Uani 1 1 d .
C1 C 0.25598(15) 1.1872(3) -0.2094(6) 0.0765(9) Uani 1 1 d .
H1 H 0.2401 1.1706 -0.3520 0.092 Uiso 1 1 calc R
C2 C 0.23363(17) 1.2931(3) -0.0951(8) 0.0836(11) Uani 1 1 d .
H2 H 0.2036 1.3463 -0.1585 0.100 Uiso 1 1 calc R
C3 C 0.25677(18) 1.3177(3) 0.1128(8) 0.0885(12) Uani 1 1 d .
H3 H 0.2424 1.3883 0.1948 0.106 Uiso 1 1 calc R
C4 C 0.30166(15) 1.2378(3) 0.2025(6) 0.0708(8) Uani 1 1 d .
H4 H 0.3183 1.2541 0.3441 0.085 Uiso 1 1 calc R
C5 C 0.32154(12) 1.1317(2) 0.0756(5) 0.0542(6) Uani 1 1 d .
C6 C 0.36864(12) 1.0435(2) 0.1610(5) 0.0520(6) Uani 1 1 d .
C7 C 0.39746(13) 1.0392(3) 0.3643(5) 0.0598(7) Uani 1 1 d .
H7 H 0.3884 1.0963 0.4807 0.072 Uiso 1 1 calc R
C8 C 0.44188(13) 0.9413(3) 0.3832(5) 0.0576(6) Uani 1 1 d .
H8 H 0.4653 0.9280 0.5126 0.069 Uiso 1 1 calc R
C9 C 0.44778(12) 0.8673(2) 0.1948(4) 0.0506(5) Uani 1 1 d .
C10 C 0.49194(11) 0.7626(2) 0.1494(5) 0.0506(5) Uani 1 1 d .
C11 C 0.53789(14) 0.7324(3) 0.3043(5) 0.0631(7) Uani 1 1 d .
H11 H 0.5395 0.7768 0.4403 0.076 Uiso 1 1 calc R
C12 C 0.58143(14) 0.6371(3) 0.2595(6) 0.0694(8) Uani 1 1 d .
H12 H 0.6118 0.6188 0.3658 0.083 Uiso 1 1 calc R
C13 C 0.58037(14) 0.5688(3) 0.0595(6) 0.0682(8) Uani 1 1 d .
C14 C 0.53485(15) 0.5981(3) -0.0936(6) 0.0669(7) Uani 1 1 d .
H14 H 0.5333 0.5532 -0.2292 0.080 Uiso 1 1 calc R
C15 C 0.49154(13) 0.6923(3) -0.0513(5) 0.0601(7) Uani 1 1 d .
H15 H 0.4613 0.7097 -0.1585 0.072 Uiso 1 1 calc R
C16 C 0.62784(18) 0.4641(3) 0.0124(9) 0.0946(12) Uani 1 1 d .
H16A H 0.6322 0.4530 -0.1472 0.142 Uiso 1 1 calc R
H16B H 0.6144 0.3843 0.0790 0.142 Uiso 1 1 calc R
H16C H 0.6670 0.4889 0.0757 0.142 Uiso 1 1 calc R

loop_
_atom_site_aniso_label
_atom_site_aniso_U_11
_atom_site_aniso_U_22
_atom_site_aniso_U_33
_atom_site_aniso_U_23
_atom_site_aniso_U_13
_atom_site_aniso_U_12
S1 0.0599(3) 0.0574(3) 0.0413(3) -0.0086(3) -0.0010(3) 0.0018(3)
N1 0.0624(13) 0.0637(14) 0.0616(14) -0.0010(13) 0.0049(12) 0.0009(11)
C1 0.069(2) 0.081(2) 0.079(2) 0.0156(17) -0.0002(17) 0.0036(16)
C2 0.0712(19) 0.069(2) 0.111(3) 0.0116(19) 0.007(2) 0.0106(16)
C3 0.085(2) 0.0598(17) 0.120(4) -0.014(2) 0.024(2) 0.0097(17)
C4 0.0750(18) 0.0624(16) 0.075(2) -0.0176(16) 0.0098(16) -0.0006(14)
C5 0.0552(14) 0.0482(13) 0.0591(14) -0.0047(12) 0.0095(12) -0.0070(11)
C6 0.0549(13) 0.0526(12) 0.0485(13) -0.0107(11) 0.0094(12) -0.0118(11)
C7 0.0680(16) 0.0621(15) 0.0492(15) -0.0146(13) 0.0071(13) -0.0077(12)
C8 0.0620(15) 0.0687(16) 0.0421(12) -0.0050(13) -0.0024(12) -0.0075(12)
C9 0.0543(12) 0.0548(13) 0.0426(13) -0.0011(11) 0.0003(10) -0.0098(11)
C10 0.0506(12) 0.0506(12) 0.0505(13) 0.0022(11) 0.0003(11) -0.0086(10)
C11 0.0673(17) 0.0633(17) 0.0587(16) -0.0026(13) -0.0084(13) -0.0092(14)
C12 0.0553(16) 0.0677(18) 0.085(2) 0.0060(16) -0.0099(16) -0.0006(14)
C13 0.0582(16) 0.0592(15) 0.087(2) 0.0037(14) 0.0117(15) -0.0042(12)
C14 0.0715(18) 0.0670(17) 0.0623(16) -0.0089(14) 0.0078(14) -0.0038(14)
C15 0.0616(14) 0.0645(15) 0.0541(16) -0.0049(13) -0.0012(12) -0.0013(11)
C16 0.076(2) 0.080(2) 0.127(4) -0.001(3) 0.014(3) 0.0142(16)

loop_
_atom_type_symbol
_atom_type_description
_atom_type_scat_dispersion_real
_atom_type_scat_dispersion_imag
_atom_type_scat_source
C C 0.0181 0.0091 'International Tables Vol C Tables 4.2.6.8 and 6.1.1.4'
H H 0.0000 0.0000 'International Tables Vol C Tables 4.2.6.8 and 6.1.1.4'
N N 0.0311 0.0180 'International Tables Vol C Tables 4.2.6.8 and 6.1.1.4'
S S 0.3331 0.5567 'International Tables Vol C Tables 4.2.6.8 and 6.1.1.4'

loop_
_geom_angle_atom_site_label_1
_geom_angle_atom_site_label_2
_geom_angle_atom_site_label_3
_geom_angle
C6 S1 C9 92.19(14)
C1 N1 C5 117.3(3)
N1 C1 H1 117.8
N1 C1 C2 124.3(4)
C2 C1 H1 117.8
C1 C2 H2 121.0
C3 C2 C1 118.0(4)
C3 C2 H2 121.0
C2 C3 H3 120.1
C2 C3 C4 119.9(4)
C4 C3 H3 120.1
C3 C4 H4 120.8
C3 C4 C5 118.4(3)
C5 C4 H4 120.8
N1 C5 C4 122.0(3)
N1 C5 C6 116.8(2)
C4 C5 C6 121.1(3)
C5 C6 S1 119.6(2)
C7 C6 S1 109.9(2)
C7 C6 C5 130.5(3)
C6 C7 H7 122.9
C6 C7 C8 114.1(3)
C8 C7 H7 122.9
C7 C8 H8 123.1
C9 C8 C7 113.9(3)
C9 C8 H8 123.1
C8 C9 S1 109.9(2)
C8 C9 C10 128.8(3)
C10 C9 S1 121.14(19)
C11 C10 C9 120.5(3)
C11 C10 C15 117.0(3)
C15 C10 C9 122.5(2)
C10 C11 H11 119.5
C12 C11 C10 121.1(3)
C12 C11 H11 119.5
C11 C12 H12 119.4
C13 C12 C11 121.1(3)
C13 C12 H12 119.4
C12 C13 C16 120.8(4)
C14 C13 C12 117.9(3)
C14 C13 C16 121.3(4)
C13 C14 H14 119.3
C13 C14 C15 121.5(3)
C15 C14 H14 119.3
C10 C15 H15 119.3
C14 C15 C10 121.4(3)
C14 C15 H15 119.3
C13 C16 H16A 109.5
C13 C16 H16B 109.5
C13 C16 H16C 109.5
H16A C16 H16B 109.5
H16A C16 H16C 109.5
H16B C16 H16C 109.5

loop_
_geom_bond_atom_site_label_1
_geom_bond_atom_site_label_2
_geom_bond_distance
S1 C6 1.738(3)
S1 C9 1.739(3)
N1 C1 1.333(4)
N1 C5 1.336(4)
C1 H1 0.9300
C1 C2 1.376(5)
C2 H2 0.9300
C2 C3 1.357(6)
C3 H3 0.9300
C3 C4 1.380(5)
C4 H4 0.9300
C4 C5 1.398(4)
C5 C6 1.457(4)
C6 C7 1.359(4)
C7 H7 0.9300
C7 C8 1.398(4)
C8 H8 0.9300
C8 C9 1.362(4)
C9 C10 1.466(4)
C10 C11 1.388(4)
C10 C15 1.396(4)
C11 H11 0.9300
C11 C12 1.387(4)
C12 H12 0.9300
C12 C13 1.383(5)
C13 C14 1.373(5)
C13 C16 1.515(4)
C14 H14 0.9300
C14 C15 1.373(4)
C15 H15 0.9300
C16 H16A 0.9600
C16 H16B 0.9600
C16 H16C 0.9600

loop_
_geom_torsion_atom_site_label_1
_geom_torsion_atom_site_label_2
_geom_torsion_atom_site_label_3
_geom_torsion_atom_site_label_4
_geom_torsion
S1 C6 C7 C8 0.5(3)
S1 C9 C10 C11 171.0(2)
S1 C9 C10 C15 -6.8(3)
N1 C1 C2 C3 0.1(6)
N1 C5 C6 S1 5.2(3)
N1 C5 C6 C7 -175.9(3)
C1 N1 C5 C4 -0.2(4)
C1 N1 C5 C6 -179.7(3)
C1 C2 C3 C4 0.4(5)
C2 C3 C4 C5 -0.8(5)
C3 C4 C5 N1 0.7(5)
C3 C4 C5 C6 -179.8(3)
C4 C5 C6 S1 -174.3(2)
C4 C5 C6 C7 4.5(4)
C5 N1 C1 C2 -0.2(5)
C5 C6 C7 C8 -178.4(3)
C6 S1 C9 C8 -0.1(2)
C6 S1 C9 C10 -175.8(2)
C6 C7 C8 C9 -0.6(4)
C7 C8 C9 S1 0.4(3)
C7 C8 C9 C10 175.7(2)
C8 C9 C10 C11 -3.9(4)
C8 C9 C10 C15 178.3(3)
C9 S1 C6 C5 178.8(2)
C9 S1 C6 C7 -0.2(2)
C9 C10 C11 C12 -177.5(3)
C9 C10 C15 C14 177.5(3)
C10 C11 C12 C13 -0.2(5)
C11 C10 C15 C14 -0.3(4)
C11 C12 C13 C14 0.0(5)
C11 C12 C13 C16 -179.6(3)
C12 C13 C14 C15 0.1(5)
C13 C14 C15 C10 0.1(5)
C15 C10 C11 C12 0.4(4)
C16 C13 C14 C15 179.6(3)
